data_7016069
loop_
_publ_author_name
'Zhang, Jian-Yong'
'Ma, Yu'
'Cheng, Ai-Ling'
'Yue, Qi'
'Sun, Qian'
'Gao, En-Qing'

_publ_section_title
;
 Synthesis, structures, and magnetic properties of transition metal
 compounds with 2,2'-dinitrobiphenyl-4,4'-dicarboxylate and
 N,N'-chelating ligands.
;
_journal_issue 27
_journal_name_full 'Dalton transactions (Cambridge, England : 2003)'
_journal_page_first 7219
_journal_page_last 7227
_journal_paper_doi 10.1039/c1dt10158g
_journal_volume 40
_journal_year 2011
_chemical_formula_sum 'C26 H14 N4 O8 Zn'
_chemical_formula_weight 575.78
_chemical_name_systematic
;
?
;
_space_group_IT_number 52
_symmetry_cell_setting orthorhombic
_symmetry_space_group_name_Hall '-P 2a 2bc'
_symmetry_space_group_name_H-M 'P n n a'
_atom_sites_solution_hydrogens geom
_atom_sites_solution_primary direct
_atom_sites_solution_secondary difmap
_audit_creation_method SHELXL-97
_cell_angle_alpha 90.00
_cell_angle_beta 90.00
_cell_angle_gamma 90.00
_cell_formula_units_Z 4
_cell_length_a 7.7810(2)
_cell_length_b 25.9579(6)
_cell_length_c 11.1745(2)
_cell_measurement_reflns_used 9869
_cell_measurement_temperature 296(2)
_cell_measurement_theta_max 28.30
_cell_measurement_theta_min 2.98
_cell_volume 2257.01(9)
_computing_cell_refinement 'Bruker SMART'
_computing_data_collection 'Bruker SMART'
_computing_data_reduction 'Bruker SAINT'
_computing_molecular_graphics 'Bruker SHELXTL'
_computing_publication_material 'Bruker SHELXTL'
_computing_structure_refinement 'Bruker SHELXTL'
_computing_structure_solution 'Bruker SHELXTL'
_diffrn_ambient_temperature 296(2)
_diffrn_measured_fraction_theta_full 1.000
_diffrn_measured_fraction_theta_max 1.000
_diffrn_measurement_device_type 'CCD area detector'
_diffrn_measurement_method 'phi and omega scans'
_diffrn_radiation_monochromator graphite
_diffrn_radiation_source 'fine-focus sealed tube'
_diffrn_radiation_type MoK\a
_diffrn_radiation_wavelength 0.71073
_diffrn_reflns_av_R_equivalents 0.0226
_diffrn_reflns_av_sigmaI/netI 0.0106
_diffrn_reflns_limit_h_max 9
_diffrn_reflns_limit_h_min -9
_diffrn_reflns_limit_k_max 32
_diffrn_reflns_limit_k_min -32
_diffrn_reflns_limit_l_max 13
_diffrn_reflns_limit_l_min -12
_diffrn_reflns_number 26164
_diffrn_reflns_theta_full 26.01
_diffrn_reflns_theta_max 26.01
_diffrn_reflns_theta_min 1.57
_exptl_absorpt_coefficient_mu 1.153
_exptl_absorpt_correction_T_max 0.8646
_exptl_absorpt_correction_T_min 0.7855
_exptl_absorpt_correction_type multi-scan
_exptl_absorpt_process_details SADABS
_exptl_crystal_colour colorless
_exptl_crystal_density_diffrn 1.694
_exptl_crystal_density_method 'not measured'
_exptl_crystal_description 'rod-shaped crystal'
_exptl_crystal_F_000 1168
_exptl_crystal_size_max 0.22
_exptl_crystal_size_mid 0.17
_exptl_crystal_size_min 0.13
_refine_diff_density_max 0.704
_refine_diff_density_min -0.396
_refine_diff_density_rms 0.072
_refine_ls_extinction_method none
_refine_ls_goodness_of_fit_ref 1.022
_refine_ls_hydrogen_treatment constr
_refine_ls_matrix_type full
_refine_ls_number_parameters 177
_refine_ls_number_reflns 2232
_refine_ls_number_restraints 199
_refine_ls_restrained_S_all 1.152
_refine_ls_R_factor_all 0.0439
_refine_ls_R_factor_gt 0.0392
_refine_ls_shift/su_max 0.001
_refine_ls_shift/su_mean 0.000
_refine_ls_structure_factor_coef Fsqd
_refine_ls_weighting_details 'calc w=1/[\s^2^(Fo^2^)+(0.0536P)^2^+4.0812P] where P=(Fo^2^+2Fc^2^)/3'
_refine_ls_weighting_scheme calc
_refine_ls_wR_factor_gt 0.1043
_refine_ls_wR_factor_ref 0.1098
_reflns_number_gt 1962
_reflns_number_total 2232
_reflns_threshold_expression >2sigma(I)
_cod_data_source_file c1dt10158g.txt
_cod_data_source_block 4
_cod_depositor_comments
;
The following automatic conversions were performed:

'_symmetry_cell_setting' value 'Orthorhombic' changed to
'orthorhombic' according to
/home/saulius/struct/CIF-dictionaries/cif_core.dic dictionary named
'cif_core.dic' version 2.4.1 from 2010-06-29.

Automatic conversion script
Id: cif_fix_values 1715 2011-07-08 13:25:40Z adriana 
;
_cod_original_sg_symbol_H-M 'Pnna '
_cod_database_code 7016069

loop_
_symmetry_equiv_pos_as_xyz
'x, y, z'
'-x+1/2, -y, z'
'-x+1/2, y+1/2, -z+1/2'
'x, -y+1/2, -z+1/2'
'-x, -y, -z'
'x-1/2, y, -z'
'x-1/2, -y-1/2, z-1/2'
'-x, y-1/2, z-1/2'

loop_
_atom_site_label
_atom_site_type_symbol
_atom_site_fract_x
_atom_site_fract_y
_atom_site_fract_z
_atom_site_U_iso_or_equiv
_atom_site_adp_type
_atom_site_occupancy
_atom_site_symmetry_multiplicity
_atom_site_calc_flag
_atom_site_refinement_flags
_atom_site_disorder_assembly
_atom_site_disorder_group
C1 C -0.1014(4) 0.43222(10) 0.5818(3) 0.0278(6) Uani 1 1 d U . .
C2 C -0.1044(4) 0.37752(10) 0.6314(2) 0.0280(6) Uani 1 1 d U . .
C3 C 0.0177(4) 0.36119(11) 0.7120(3) 0.0381(7) Uani 1 1 d U . .
H3A H 0.1029 0.3839 0.7368 0.046 Uiso 1 1 calc R . .
C4 C 0.0158(5) 0.31122(12) 0.7571(3) 0.0423(8) Uani 1 1 d U . .
H4A H 0.1008 0.3010 0.8106 0.051 Uiso 1 1 calc R . .
C5 C -0.1101(4) 0.27664(10) 0.7239(3) 0.0346(7) Uani 1 1 d U . .
C6 C -0.2301(5) 0.29403(13) 0.6423(3) 0.0425(8) Uani 1 1 d U . .
C7 C -0.2295(4) 0.34353(13) 0.5960(3) 0.0387(7) Uani 1 1 d U . .
H7A H -0.3132 0.3536 0.5414 0.046 Uiso 1 1 calc R . .
C8 C 0.2034(4) 0.52400(15) 0.8704(3) 0.0423(8) Uani 1 1 d U . .
C9 C 0.1610(5) 0.5476(2) 0.9797(4) 0.0656(11) Uani 1 1 d U . .
C10 C 0.0742(7) 0.5948(2) 0.9716(5) 0.0845(14) Uani 1 1 d U . .
H10A H 0.0471 0.6128 1.0411 0.101 Uiso 1 1 calc R . .
C11 C 0.0300(7) 0.6143(2) 0.8656(5) 0.0806(13) Uani 1 1 d U . .
H11A H -0.0292 0.6453 0.8610 0.097 Uiso 1 1 calc R . .
C12 C 0.0734(5) 0.58756(14) 0.7616(4) 0.0573(10) Uani 1 1 d U . .
H12A H 0.0393 0.6009 0.6881 0.069 Uiso 1 1 calc R . .
C13 C 0.2096(7) 0.5226(2) 1.0893(4) 0.0829(15) Uani 1 1 d U . .
H13A H 0.1840 0.5384 1.1619 0.099 Uiso 1 1 calc R . .
N1 N 0.1612(3) 0.54398(10) 0.7635(2) 0.0346(6) Uani 1 1 d . . .
N2 N -0.3645(7) 0.25944(15) 0.5991(4) 0.0921(18) Uani 1 1 d U . .
O1 O -0.0078(3) 0.46407(8) 0.63157(19) 0.0364(5) Uani 1 1 d . . .
O2 O -0.1990(3) 0.43927(8) 0.4942(2) 0.0446(6) Uani 1 1 d . . .
O3 O -0.5044(8) 0.2751(2) 0.5896(8) 0.216(5) Uani 1 1 d U . .
O4 O -0.3221(8) 0.21640(16) 0.5663(4) 0.127(2) Uani 1 1 d . . .
Zn1 Zn 0.2500 0.5000 0.61016(4) 0.02776(18) Uani 1 2 d S . .

loop_
_atom_site_aniso_label
_atom_site_aniso_U_11
_atom_site_aniso_U_22
_atom_site_aniso_U_33
_atom_site_aniso_U_23
_atom_site_aniso_U_13
_atom_site_aniso_U_12
C1 0.0386(15) 0.0188(12) 0.0261(13) 0.0035(10) 0.0039(12) -0.0005(11)
C2 0.0398(14) 0.0191(12) 0.0252(13) 0.0039(10) 0.0010(11) -0.0011(11)
C3 0.0482(17) 0.0256(14) 0.0405(16) 0.0056(12) -0.0102(14) -0.0067(12)
C4 0.0515(18) 0.0307(15) 0.0446(18) 0.0117(13) -0.0148(15) -0.0009(13)
C5 0.0504(17) 0.0211(14) 0.0324(15) 0.0076(11) 0.0001(13) 0.0006(12)
C6 0.0566(19) 0.0274(15) 0.0435(17) 0.0121(14) -0.0137(15) -0.0140(13)
C7 0.0493(17) 0.0284(15) 0.0384(16) 0.0132(13) -0.0133(14) -0.0071(13)
C8 0.0344(15) 0.060(2) 0.0326(16) -0.0142(15) 0.0062(13) -0.0163(15)
C9 0.053(2) 0.098(3) 0.045(2) -0.033(2) 0.0136(17) -0.027(2)
C10 0.072(3) 0.098(3) 0.083(3) -0.061(3) 0.029(2) -0.018(2)
C11 0.072(3) 0.066(3) 0.105(3) -0.040(2) 0.027(3) 0.003(2)
C12 0.0505(19) 0.0402(18) 0.081(3) -0.0167(18) 0.0113(19) 0.0060(16)
C13 0.079(3) 0.135(4) 0.0351(18) -0.025(2) 0.012(2) -0.043(3)
N1 0.0345(13) 0.0306(12) 0.0386(14) -0.0073(11) 0.0035(11) -0.0011(11)
N2 0.114(4) 0.046(2) 0.116(4) 0.044(2) -0.075(3) -0.046(2)
O1 0.0478(13) 0.0220(10) 0.0394(12) 0.0022(9) -0.0029(10) -0.0071(9)
O2 0.0717(16) 0.0237(10) 0.0385(12) 0.0137(10) -0.0185(12) -0.0088(11)
O3 0.145(4) 0.112(4) 0.391(12) 0.097(5) -0.171(7) -0.074(3)
O4 0.207(5) 0.067(2) 0.109(3) 0.012(2) -0.054(4) -0.075(3)
Zn1 0.0460(3) 0.0158(3) 0.0214(3) 0.000 0.000 0.00073(18)

loop_
_atom_type_symbol
_atom_type_description
_atom_type_scat_dispersion_real
_atom_type_scat_dispersion_imag
_atom_type_scat_source
C C 0.0033 0.0016 'International Tables Vol C Tables 4.2.6.8 and 6.1.1.4'
H H 0.0000 0.0000 'International Tables Vol C Tables 4.2.6.8 and 6.1.1.4'
N N 0.0061 0.0033 'International Tables Vol C Tables 4.2.6.8 and 6.1.1.4'
O O 0.0106 0.0060 'International Tables Vol C Tables 4.2.6.8 and 6.1.1.4'
Zn Zn 0.2839 1.4301 'International Tables Vol C Tables 4.2.6.8 and 6.1.1.4'

loop_
_geom_angle_atom_site_label_1
_geom_angle_atom_site_label_2
_geom_angle_atom_site_label_3
_geom_angle
_geom_angle_site_symmetry_1
_geom_angle_site_symmetry_3
_geom_angle_publ_flag
O1 C1 O2 127.7(3) . . ?
O1 C1 C2 118.0(3) . . ?
O2 C1 C2 114.3(2) . . ?
C7 C2 C3 118.7(3) . . ?
C7 C2 C1 120.3(3) . . ?
C3 C2 C1 121.0(3) . . ?
C2 C3 C4 121.1(3) . . ?
C5 C4 C3 121.1(3) . . ?
C4 C5 C6 116.4(3) . . ?
C4 C5 C5 119.6(2) . 4_556 ?
C6 C5 C5 123.9(2) . 4_556 ?
C5 C6 C7 123.2(3) . . ?
C5 C6 N2 120.1(3) . . ?
C7 C6 N2 116.7(3) . . ?
C2 C7 C6 119.4(3) . . ?
N1 C8 C9 123.1(4) . . ?
N1 C8 C8 117.17(19) . 2_565 ?
C9 C8 C8 119.7(3) . 2_565 ?
C10 C9 C8 116.0(4) . . ?
C10 C9 C13 125.2(4) . . ?
C8 C9 C13 118.8(5) . . ?
C11 C10 C9 120.8(4) . . ?
C10 C11 C12 119.4(5) . . ?
N1 C12 C11 122.5(5) . . ?
C13 C13 C9 121.5(3) 2_565 . ?
C12 N1 C8 118.1(3) . . ?
C12 N1 Zn1 127.0(3) . . ?
C8 N1 Zn1 114.9(2) . . ?
O3 N2 O4 123.0(5) . . ?
O3 N2 C6 118.9(5) . . ?
O4 N2 C6 117.9(5) . . ?
C1 O1 Zn1 139.9(2) . . ?
C1 O2 Zn1 133.73(19) . 5_566 ?
O2 Zn1 O2 108.71(15) 6_656 5_566 ?
O2 Zn1 N1 159.58(10) 6_656 . ?
O2 Zn1 N1 88.99(10) 5_566 . ?
O2 Zn1 N1 88.99(10) 6_656 2_565 ?
O2 Zn1 N1 159.58(10) 5_566 2_565 ?
N1 Zn1 N1 75.82(14) . 2_565 ?
O2 Zn1 O1 84.91(9) 6_656 . ?
O2 Zn1 O1 102.36(9) 5_566 . ?
N1 Zn1 O1 81.30(9) . . ?
N1 Zn1 O1 88.94(9) 2_565 . ?
O2 Zn1 O1 102.36(9) 6_656 2_565 ?
O2 Zn1 O1 84.91(9) 5_566 2_565 ?
N1 Zn1 O1 88.94(9) . 2_565 ?
N1 Zn1 O1 81.30(9) 2_565 2_565 ?
O1 Zn1 O1 167.65(11) . 2_565 ?

loop_
_geom_bond_atom_site_label_1
_geom_bond_atom_site_label_2
_geom_bond_distance
_geom_bond_site_symmetry_2
_geom_bond_publ_flag
C1 O1 1.235(4) . ?
C1 O2 1.253(4) . ?
C1 C2 1.524(4) . ?
C2 C7 1.372(4) . ?
C2 C3 1.376(4) . ?
C3 C4 1.392(4) . ?
C4 C5 1.379(4) . ?
C5 C6 1.381(5) . ?
C5 C5 1.502(5) 4_556 ?
C6 C7 1.385(4) . ?
C6 N2 1.460(5) . ?
C8 N1 1.343(5) . ?
C8 C9 1.406(5) . ?
C8 C8 1.442(8) 2_565 ?
C9 C10 1.402(7) . ?
C9 C13 1.437(7) . ?
C10 C11 1.333(8) . ?
C11 C12 1.395(6) . ?
C12 N1 1.322(4) . ?
C13 C13 1.332(13) 2_565 ?
N1 Zn1 2.172(3) . ?
N2 O3 1.167(8) . ?
N2 O4 1.221(7) . ?
O1 Zn1 2.225(2) . ?
O2 Zn1 2.000(2) 5_566 ?
Zn1 O2 2.000(2) 6_656 ?
Zn1 O2 2.000(2) 5_566 ?
Zn1 N1 2.172(3) 2_565 ?
Zn1 O1 2.225(2) 2_565 ?

loop_
_geom_torsion_atom_site_label_1
_geom_torsion_atom_site_label_2
_geom_torsion_atom_site_label_3
_geom_torsion_atom_site_label_4
_geom_torsion
_geom_torsion_site_symmetry_1
_geom_torsion_site_symmetry_2
_geom_torsion_site_symmetry_3
_geom_torsion_site_symmetry_4
_geom_torsion_publ_flag
O1 C1 C2 C7 166.9(3) . . . . ?
O2 C1 C2 C7 -12.2(4) . . . . ?
O1 C1 C2 C3 -13.2(4) . . . . ?
O2 C1 C2 C3 167.7(3) . . . . ?
C7 C2 C3 C4 0.2(5) . . . . ?
C1 C2 C3 C4 -179.8(3) . . . . ?
C2 C3 C4 C5 -1.0(6) . . . . ?
C3 C4 C5 C6 1.4(5) . . . . ?
C3 C4 C5 C5 -178.8(3) . . . 4_556 ?
C4 C5 C6 C7 -1.0(6) . . . . ?
C5 C5 C6 C7 179.2(4) 4_556 . . . ?
C4 C5 C6 N2 178.0(4) . . . . ?
C5 C5 C6 N2 -1.9(6) 4_556 . . . ?
C3 C2 C7 C6 0.2(5) . . . . ?
C1 C2 C7 C6 -179.9(3) . . . . ?
C5 C6 C7 C2 0.2(6) . . . . ?
N2 C6 C7 C2 -178.8(4) . . . . ?
N1 C8 C9 C10 -1.5(6) . . . . ?
C8 C8 C9 C10 178.4(4) 2_565 . . . ?
N1 C8 C9 C13 178.9(4) . . . . ?
C8 C8 C9 C13 -1.1(6) 2_565 . . . ?
C8 C9 C10 C11 2.5(7) . . . . ?
C13 C9 C10 C11 -178.0(5) . . . . ?
C9 C10 C11 C12 -1.0(8) . . . . ?
C10 C11 C12 N1 -1.7(7) . . . . ?
C10 C9 C13 C13 179.2(6) . . . 2_565 ?
C8 C9 C13 C13 -1.3(9) . . . 2_565 ?
C11 C12 N1 C8 2.8(6) . . . . ?
C11 C12 N1 Zn1 -176.6(3) . . . . ?
C9 C8 N1 C12 -1.1(5) . . . . ?
C8 C8 N1 C12 179.0(4) 2_565 . . . ?
C9 C8 N1 Zn1 178.4(3) . . . . ?
C8 C8 N1 Zn1 -1.6(5) 2_565 . . . ?
C5 C6 N2 O3 137.9(6) . . . . ?
C7 C6 N2 O3 -43.1(8) . . . . ?
C5 C6 N2 O4 -47.3(7) . . . . ?
C7 C6 N2 O4 131.7(5) . . . . ?
O2 C1 O1 Zn1 -82.4(4) . . . . ?
C2 C1 O1 Zn1 98.5(3) . . . . ?
O1 C1 O2 Zn1 2.1(5) . . . 5_566 ?
C2 C1 O2 Zn1 -178.8(2) . . . 5_566 ?
C12 N1 Zn1 O2 -137.0(4) . . . 6_656 ?
C8 N1 Zn1 O2 43.6(4) . . . 6_656 ?
C12 N1 Zn1 O2 13.7(3) . . . 5_566 ?
C8 N1 Zn1 O2 -165.6(2) . . . 5_566 ?
C12 N1 Zn1 N1 179.9(3) . . . 2_565 ?
C8 N1 Zn1 N1 0.57(17) . . . 2_565 ?
C12 N1 Zn1 O1 -88.9(3) . . . . ?
C8 N1 Zn1 O1 91.7(2) . . . . ?
C12 N1 Zn1 O1 98.6(3) . . . 2_565 ?
C8 N1 Zn1 O1 -80.7(2) . . . 2_565 ?
C1 O1 Zn1 O2 -19.5(3) . . . 6_656 ?
C1 O1 Zn1 O2 88.6(3) . . . 5_566 ?
C1 O1 Zn1 N1 175.6(3) . . . . ?
C1 O1 Zn1 N1 -108.6(3) . . . 2_565 ?
C1 O1 Zn1 O1 -146.2(3) . . . 2_565 ?
